data_7717236
loop_
_publ_author_name
'Wu, Jingyun'
'Stevens, Michael A.'
'Gardiner, Michael G.'
'Colebatch, Annie L.'

_publ_section_title
;
 Ruthenium, copper and ruthenium-copper complexes of an unsymmetrical
 phosphino pyridyl 1,8-naphthyridine PNNN ligand.
;
_journal_issue 44
_journal_name_full 'Dalton transactions (Cambridge, England : 2003)'
_journal_page_first 18037
_journal_page_last 18046
_journal_paper_doi 10.1039/d4dt02755h
_journal_volume 53
_journal_year 2024
_chemical_formula_moiety 'C26 H36 Cu2 N3 O P'
_chemical_formula_sum 'C26 H36 Cu2 N3 O P'
_chemical_formula_weight 564.63
_space_group_crystal_system triclinic
_space_group_IT_number 2
_space_group_name_Hall '-P 1'
_space_group_name_H-M_alt 'P -1'
_atom_sites_solution_hydrogens geom
_atom_sites_solution_primary iterative
_audit_creation_date 2023-09-22
_audit_creation_method
;
Olex2 1.5
(compiled 2023.08.24 svn.re1ec1418 for OlexSys, GUI svn.r6817)
;
_audit_update_record
;
2024-09-26 deposited with the CCDC.	2024-10-15 downloaded from the CCDC.
;
_cell_angle_alpha 96.178(2)
_cell_angle_beta 98.598(2)
_cell_angle_gamma 108.172(3)
_cell_formula_units_Z 2
_cell_length_a 8.2661(3)
_cell_length_b 11.0365(3)
_cell_length_c 15.4542(4)
_cell_measurement_reflns_used 4121
_cell_measurement_temperature 150.01(10)
_cell_measurement_theta_max 72.9880
_cell_measurement_theta_min 4.7860
_cell_volume 1306.52(7)
_computing_cell_refinement 'CrysAlisPro 1.171.40.82a (Rigaku OD, 2020)'
_computing_data_collection 'CrysAlisPro 1.171.40.82a (Rigaku OD, 2020)'
_computing_data_reduction 'CrysAlisPro 1.171.40.82a (Rigaku OD, 2020)'
_computing_molecular_graphics 'Olex2 1.5 (Dolomanov et al., 2009)'
_computing_publication_material 'Olex2 1.5 (Dolomanov et al., 2009)'
_computing_structure_refinement 'SHELXL 2018/3 (Sheldrick, 2015)'
_computing_structure_solution 'olex2.solve 1.3 (Bourhis et al., 2015)'
_diffrn_ambient_environment N~2~
_diffrn_ambient_temperature 150.01(10)
_diffrn_detector 'CCD plate'
_diffrn_detector_area_resol_mean 8.1297
_diffrn_detector_type EosS2
_diffrn_measured_fraction_theta_full 0.992
_diffrn_measured_fraction_theta_max 0.966
_diffrn_measurement_details
;
List of Runs (angles in degrees, time in seconds):

  # Type    Start    End  Width  t~exp~   \w     \q     \k     \f   Frames
#--------------------------------------------------------------------------
  1  \w    -94.00 -27.00   1.00    1.00    --  -36.18 -57.00   0.00   67
  2  \w     34.00  90.00   1.00    1.00    --   36.18-125.00-180.00   56
  3  \w     21.00 105.00   1.00    1.00    --   36.18  38.00 -30.00   84
  4  \w    -29.00  53.00   1.00    1.00    --   36.18 -57.00  60.00   82
  5  \w     29.00  82.00   1.00    1.00    --   36.18-125.00  30.00   53
  6  \w    -33.00  41.00   1.00    1.00    --   36.18 -38.00 150.00   74
  7  \w    -23.00  52.00   1.00    1.00    --   36.18 -57.00-150.00   75
  8  \w     51.00 109.00   1.00    2.34    --  109.99-111.00   0.00   58
  9  \w     58.00 131.00   1.00    2.34    --  109.99 -30.00-150.00   73
 10  \w     77.00 128.00   1.00    2.34    --  109.99 -77.00-150.00   51
 11  \w     44.00 122.00   1.00    2.34    --  109.99 -45.00 150.00   78
 12  \w    120.00 162.00   1.00    2.34    --  109.99  77.00 -90.00   42
 13  \w     56.00 106.00   1.00    2.34    --  109.99 -95.00-150.00   50
 14  \w     52.00 123.00   1.00    2.34    --  109.99 -45.00 -60.00   71
 15  \w     41.00 106.00   1.00    2.34    --  109.99 -95.00 150.00   65
 16  \w    120.00 172.00   1.00    2.34    --  109.99 111.00-150.00   52
 17  \w    114.00 176.00   1.00    2.34    --  109.99  77.00 -60.00   62
 18  \w     48.00 178.00   1.00    2.34    --  109.99   0.00  90.00  130
 19  \w     55.00 105.00   1.00    2.34    --  109.99 -95.00  60.00   50
;
_diffrn_measurement_device 'four-circle diffractometer'
_diffrn_measurement_device_type 'SuperNova, Dual, Cu at home/near, EosS2'
_diffrn_measurement_method '\w scans'
_diffrn_orient_matrix_type 'CrysAlisPro convention (1999,Acta A55,543-557)'
_diffrn_orient_matrix_UB_11 0.1089089000
_diffrn_orient_matrix_UB_12 -0.0622342000
_diffrn_orient_matrix_UB_13 -0.0505632000
_diffrn_orient_matrix_UB_21 -0.1519463000
_diffrn_orient_matrix_UB_22 -0.0516165000
_diffrn_orient_matrix_UB_23 -0.0801610000
_diffrn_orient_matrix_UB_31 0.0709156000
_diffrn_orient_matrix_UB_32 0.1250791000
_diffrn_orient_matrix_UB_33 -0.0382567000
_diffrn_radiation_monochromator mirror
_diffrn_radiation_probe x-ray
_diffrn_radiation_type 'Cu K\a'
_diffrn_radiation_wavelength 1.54184
_diffrn_reflns_av_R_equivalents 0.0194
_diffrn_reflns_av_unetI/netI 0.0329
_diffrn_reflns_Laue_measured_fraction_full 0.992
_diffrn_reflns_Laue_measured_fraction_max 0.966
_diffrn_reflns_limit_h_max 10
_diffrn_reflns_limit_h_min -10
_diffrn_reflns_limit_k_max 13
_diffrn_reflns_limit_k_min -7
_diffrn_reflns_limit_l_max 17
_diffrn_reflns_limit_l_min -19
_diffrn_reflns_number 7947
_diffrn_reflns_point_group_measured_fraction_full 0.992
_diffrn_reflns_point_group_measured_fraction_max 0.966
_diffrn_reflns_theta_full 67.684
_diffrn_reflns_theta_max 73.229
_diffrn_reflns_theta_min 4.274
_diffrn_source 'micro-focus sealed X-ray tube'
_diffrn_source_type 'SuperNova (Cu) X-ray Source'
_exptl_absorpt_coefficient_mu 2.756
_exptl_absorpt_correction_T_max 1.00000
_exptl_absorpt_correction_T_min 0.92310
_exptl_absorpt_correction_type multi-scan
_exptl_absorpt_process_details
;
CrysAlisPro 1.171.40.82a (Rigaku Oxford Diffraction, 2020)
Empirical absorption correction using spherical harmonics,
implemented in SCALE3 ABSPACK scaling algorithm.
;
_exptl_crystal_colour red
_exptl_crystal_colour_primary red
_exptl_crystal_density_diffrn 1.435
_exptl_crystal_description prism
_exptl_crystal_F_000 588
_exptl_crystal_size_max 0.2
_exptl_crystal_size_mid 0.1
_exptl_crystal_size_min 0.05
_refine_diff_density_max 0.413
_refine_diff_density_min -0.439
_refine_diff_density_rms 0.061
_refine_ls_extinction_method none
_refine_ls_goodness_of_fit_ref 1.034
_refine_ls_hydrogen_treatment constr
_refine_ls_matrix_type full
_refine_ls_number_parameters 307
_refine_ls_number_reflns 5072
_refine_ls_number_restraints 0
_refine_ls_restrained_S_all 1.034
_refine_ls_R_factor_all 0.0381
_refine_ls_R_factor_gt 0.0341
_refine_ls_shift/su_max 0.001
_refine_ls_shift/su_mean 0.000
_refine_ls_structure_factor_coef Fsqd
_refine_ls_weighting_details 'w=1/[\s^2^(Fo^2^)+(0.0498P)^2^+0.5203P] where P=(Fo^2^+2Fc^2^)/3'
_refine_ls_weighting_scheme calc
_refine_ls_wR_factor_gt 0.0897
_refine_ls_wR_factor_ref 0.0937
_reflns_Friedel_coverage 0.000
_reflns_number_gt 4561
_reflns_number_total 5072
_reflns_threshold_expression 'I > 2\s(I)'
_cod_data_source_file d4dt02755h2.cif
_cod_data_source_block jw063
_cod_depositor_comments 'Adding full bibliography for 7717232--7717238.cif.'
_cod_database_code 7717236
_shelx_shelxl_version_number 2018/3
_chemical_oxdiff_formula P1O1Cu2N3C26H36
_shelx_space_group_comment
;
The symmetry employed for this shelxl refinement is uniquely defined
by the following loop, which should always be used as a source of
symmetry information in preference to the above space-group names.
They are only intended as comments.
;
_reflns_odcompleteness_completeness 94.61
_reflns_odcompleteness_iscentric 1
_reflns_odcompleteness_theta 74.33
_olex2_refinement_description
;
1. Fixed Uiso
 At 1.2 times of:
  All C(H) groups
 At 1.5 times of:
  All C(H,H,H) groups
2.a Aromatic/amide H refined with riding coordinates:
 C3(H3), C10(H10), C4(H4), C6(H6), C7(H7), C20(H20), C23(H23), C22(H22),
 C21(H21)
2.b Idealised Me refined as rotating group:
 C17(H17A,H17B,H17C), C13(H13A,H13B,H13C), C18(H18A,H18B,H18C), C16(H16A,H16B,
 H16C), C25(H25A,H25B,H25C), C27(H27A,H27B,H27C), C14(H14A,H14B,H14C), C26(H26A,
 H26B,H26C), C15(H15A,H15B,H15C)
;
_olex2_submission_special_instructions 'No special instructions were received'
_oxdiff_exptl_absorpt_empirical_details
;
Empirical correction (ABSPACK) includes:
- Absorption correction using spherical harmonics
- Frame scaling
;
_oxdiff_exptl_absorpt_empirical_full_max 1.375
_oxdiff_exptl_absorpt_empirical_full_min 0.854

loop_
_space_group_symop_operation_xyz
'x, y, z'
'-x, -y, -z'

loop_
_atom_site_label
_atom_site_type_symbol
_atom_site_fract_x
_atom_site_fract_y
_atom_site_fract_z
_atom_site_U_iso_or_equiv
_atom_site_adp_type
_atom_site_occupancy
_atom_site_site_symmetry_order
_atom_site_calc_flag
_atom_site_refinement_flags_posn
_atom_site_refinement_flags_adp
_atom_site_refinement_flags_occupancy
_atom_site_disorder_assembly
_atom_site_disorder_group
Cu1 Cu 0.65298(4) 0.36724(3) 0.74629(2) 0.02703(10) Uani 1 1 d . . . . .
Cu2 Cu 0.83629(4) 0.55558(3) 0.64292(2) 0.03092(10) Uani 1 1 d . . . . .
P1 P 0.50051(7) 0.19866(5) 0.79661(3) 0.02604(12) Uani 1 1 d . . . . .
O1 O 0.8079(2) 0.53968(14) 0.75896(11) 0.0363(4) Uani 1 1 d . . . . .
N1 N 0.5020(2) 0.28323(15) 0.61687(11) 0.0223(3) Uani 1 1 d . . . . .
N2 N 0.6576(2) 0.42698(16) 0.53593(11) 0.0243(3) Uani 1 1 d . . . . .
N3 N 0.9379(3) 0.63334(17) 0.54736(14) 0.0331(4) Uani 1 1 d . . . . .
C9 C 0.5203(3) 0.32090(18) 0.53717(13) 0.0231(4) Uani 1 1 d . . . . .
C2 C 0.3646(3) 0.17382(18) 0.62033(14) 0.0251(4) Uani 1 1 d . . . . .
C5 C 0.4044(3) 0.2534(2) 0.45596(13) 0.0275(4) Uani 1 1 d . . . . .
C3 C 0.2389(3) 0.10789(19) 0.53991(14) 0.0285(4) Uani 1 1 d . . . . .
H3 H 0.140309 0.036934 0.543197 0.034 Uiso 1 1 calc R U . . .
C19 C 0.8460(3) 0.5794(2) 0.46552(16) 0.0322(5) Uani 1 1 d . . . . .
C10 C 0.3443(3) 0.1250(2) 0.69781(15) 0.0297(4) Uani 1 1 d . . . . .
H10 H 0.246565 0.051770 0.698381 0.036 Uiso 1 1 calc R U . . .
C8 C 0.6859(3) 0.4661(2) 0.45831(14) 0.0285(4) Uani 1 1 d . . . . .
C4 C 0.2580(3) 0.1443(2) 0.46115(14) 0.0306(5) Uani 1 1 d . . . . .
H4 H 0.175320 0.098429 0.409111 0.037 Uiso 1 1 calc R U . . .
C24 C 0.9305(3) 0.6182(2) 0.83429(16) 0.0360(5) Uani 1 1 d . . . . .
C11 C 0.6017(3) 0.0725(2) 0.82379(15) 0.0308(4) Uani 1 1 d . . . . .
C6 C 0.4357(3) 0.2982(2) 0.37754(14) 0.0339(5) Uani 1 1 d . . . . .
H6 H 0.358758 0.255005 0.323182 0.041 Uiso 1 1 calc R U . . .
C7 C 0.5779(3) 0.4050(2) 0.37790(14) 0.0344(5) Uani 1 1 d . . . . .
H7 H 0.600809 0.435707 0.324362 0.041 Uiso 1 1 calc R U . . .
C12 C 0.3719(3) 0.2312(2) 0.88189(16) 0.0351(5) Uani 1 1 d . . . . .
C20 C 0.9037(4) 0.6264(3) 0.39096(19) 0.0467(7) Uani 1 1 d . . . . .
H20 H 0.837612 0.588860 0.333114 0.056 Uiso 1 1 calc R U . . .
C23 C 1.0863(3) 0.7327(2) 0.5574(2) 0.0418(6) Uani 1 1 d . . . . .
H23 H 1.149286 0.770751 0.615728 0.050 Uiso 1 1 calc R U . . .
C22 C 1.1515(4) 0.7822(3) 0.4865(2) 0.0530(8) Uani 1 1 d . . . . .
H22 H 1.258144 0.851548 0.495450 0.064 Uiso 1 1 calc R U . . .
C21 C 1.0564(4) 0.7273(3) 0.4024(2) 0.0583(9) Uani 1 1 d . . . . .
H21 H 1.096954 0.759592 0.352212 0.070 Uiso 1 1 calc R U . . .
C17 C 0.2957(5) 0.3307(3) 0.8483(2) 0.0579(8) Uani 1 1 d . . . . .
H17A H 0.389727 0.406415 0.840541 0.087 Uiso 1 1 calc R U . . .
H17B H 0.232440 0.357062 0.891408 0.087 Uiso 1 1 calc R U . . .
H17C H 0.216141 0.292519 0.791269 0.087 Uiso 1 1 calc R U . . .
C13 C 0.7051(5) 0.0616(3) 0.7523(2) 0.0628(9) Uani 1 1 d . . . . .
H13A H 0.627322 0.035518 0.694103 0.094 Uiso 1 1 calc R U . . .
H13B H 0.761218 -0.003259 0.762245 0.094 Uiso 1 1 calc R U . . .
H13C H 0.793863 0.145457 0.754083 0.094 Uiso 1 1 calc R U . . .
C18 C 0.4900(4) 0.2923(3) 0.97203(18) 0.0568(8) Uani 1 1 d . . . . .
H18A H 0.522751 0.225569 1.000056 0.085 Uiso 1 1 calc R U . . .
H18B H 0.428432 0.331418 1.009919 0.085 Uiso 1 1 calc R U . . .
H18C H 0.594666 0.358982 0.964018 0.085 Uiso 1 1 calc R U . . .
C16 C 0.2236(4) 0.1141(3) 0.8924(2) 0.0579(8) Uani 1 1 d . . . . .
H16A H 0.147700 0.075037 0.834530 0.087 Uiso 1 1 calc R U . . .
H16B H 0.156876 0.141076 0.933361 0.087 Uiso 1 1 calc R U . . .
H16C H 0.270920 0.050617 0.916141 0.087 Uiso 1 1 calc R U . . .
C25 C 0.8757(5) 0.5733(3) 0.91800(18) 0.0650(10) Uani 1 1 d . . . . .
H25A H 0.759387 0.577102 0.919965 0.097 Uiso 1 1 calc R U . . .
H25B H 0.958067 0.629575 0.969994 0.097 Uiso 1 1 calc R U . . .
H25C H 0.874135 0.484166 0.918161 0.097 Uiso 1 1 calc R U . . .
C27 C 0.9363(5) 0.7565(3) 0.8347(2) 0.0655(10) Uani 1 1 d . . . . .
H27A H 0.961952 0.782962 0.778397 0.098 Uiso 1 1 calc R U . . .
H27B H 1.026899 0.812833 0.883762 0.098 Uiso 1 1 calc R U . . .
H27C H 0.823651 0.763252 0.842377 0.098 Uiso 1 1 calc R U . . .
C14 C 0.4720(4) -0.0610(3) 0.8228(3) 0.0631(9) Uani 1 1 d . . . . .
H14A H 0.400923 -0.055469 0.867464 0.095 Uiso 1 1 calc R U . . .
H14B H 0.534697 -0.120939 0.836211 0.095 Uiso 1 1 calc R U . . .
H14C H 0.396892 -0.092478 0.763969 0.095 Uiso 1 1 calc R U . . .
C26 C 1.1079(4) 0.6099(4) 0.8291(3) 0.0716(10) Uani 1 1 d . . . . .
H26A H 1.106207 0.521295 0.832123 0.107 Uiso 1 1 calc R U . . .
H26B H 1.193727 0.669148 0.878825 0.107 Uiso 1 1 calc R U . . .
H26C H 1.138906 0.633944 0.773037 0.107 Uiso 1 1 calc R U . . .
C15 C 0.7272(5) 0.1150(4) 0.9128(2) 0.0717(11) Uani 1 1 d . . . . .
H15A H 0.807142 0.202731 0.915434 0.108 Uiso 1 1 calc R U . . .
H15B H 0.793386 0.055655 0.919554 0.108 Uiso 1 1 calc R U . . .
H15C H 0.661769 0.113995 0.960826 0.108 Uiso 1 1 calc R U . . .

loop_
_atom_site_aniso_label
_atom_site_aniso_U_11
_atom_site_aniso_U_22
_atom_site_aniso_U_33
_atom_site_aniso_U_23
_atom_site_aniso_U_13
_atom_site_aniso_U_12
Cu1 0.03252(17) 0.01826(15) 0.02502(17) 0.00540(11) 0.00296(12) 0.00167(12)
Cu2 0.03736(18) 0.02502(17) 0.02946(18) 0.00816(13) 0.00531(14) 0.00844(13)
P1 0.0320(3) 0.0212(2) 0.0214(2) 0.00837(18) 0.0036(2) 0.00307(19)
O1 0.0424(9) 0.0241(7) 0.0275(8) 0.0042(6) -0.0028(7) -0.0052(6)
N1 0.0292(8) 0.0174(7) 0.0187(8) 0.0042(6) 0.0034(6) 0.0056(6)
N2 0.0341(9) 0.0202(8) 0.0224(8) 0.0079(6) 0.0074(7) 0.0122(7)
N3 0.0356(10) 0.0247(9) 0.0474(12) 0.0162(8) 0.0173(9) 0.0143(7)
C9 0.0306(10) 0.0207(9) 0.0206(9) 0.0031(7) 0.0032(8) 0.0130(8)
C2 0.0278(9) 0.0192(9) 0.0271(10) 0.0041(7) 0.0026(8) 0.0073(8)
C5 0.0381(11) 0.0269(10) 0.0207(9) 0.0024(8) 0.0020(8) 0.0174(9)
C3 0.0301(10) 0.0211(9) 0.0297(11) 0.0019(8) -0.0004(8) 0.0057(8)
C19 0.0439(12) 0.0284(10) 0.0397(12) 0.0184(9) 0.0225(10) 0.0228(9)
C10 0.0319(10) 0.0221(9) 0.0288(10) 0.0075(8) 0.0026(8) 0.0006(8)
C8 0.0427(12) 0.0272(10) 0.0272(10) 0.0119(8) 0.0148(9) 0.0216(9)
C4 0.0365(11) 0.0256(10) 0.0260(10) -0.0041(8) -0.0049(9) 0.0131(9)
C24 0.0420(12) 0.0256(10) 0.0294(11) 0.0011(8) -0.0046(10) 0.0025(9)
C11 0.0346(11) 0.0272(10) 0.0303(11) 0.0111(8) 0.0069(9) 0.0076(9)
C6 0.0505(13) 0.0361(11) 0.0192(10) 0.0013(8) 0.0023(9) 0.0234(10)
C7 0.0569(14) 0.0364(11) 0.0217(10) 0.0120(9) 0.0125(10) 0.0273(11)
C12 0.0435(12) 0.0354(11) 0.0296(11) 0.0111(9) 0.0089(10) 0.0148(10)
C20 0.0699(18) 0.0428(14) 0.0484(15) 0.0276(12) 0.0340(14) 0.0313(13)
C23 0.0375(12) 0.0261(11) 0.0714(18) 0.0191(11) 0.0231(12) 0.0145(9)
C22 0.0507(15) 0.0341(13) 0.097(3) 0.0333(15) 0.0448(17) 0.0247(12)
C21 0.076(2) 0.0489(16) 0.081(2) 0.0434(16) 0.0564(19) 0.0350(15)
C17 0.087(2) 0.0656(19) 0.0484(16) 0.0246(14) 0.0270(16) 0.0517(18)
C13 0.090(2) 0.071(2) 0.063(2) 0.0394(17) 0.0488(19) 0.0520(19)
C18 0.0631(18) 0.083(2) 0.0271(13) 0.0030(13) 0.0124(12) 0.0281(17)
C16 0.0569(17) 0.0553(17) 0.064(2) 0.0169(15) 0.0337(16) 0.0097(14)
C25 0.087(2) 0.0537(17) 0.0287(13) 0.0001(12) -0.0029(14) -0.0040(16)
C27 0.092(3) 0.0316(14) 0.0568(19) -0.0050(12) -0.0161(17) 0.0152(15)
C14 0.0511(16) 0.0370(14) 0.112(3) 0.0399(17) 0.0261(18) 0.0156(13)
C26 0.0548(19) 0.085(3) 0.064(2) -0.0083(18) -0.0155(16) 0.0271(18)
C15 0.086(2) 0.073(2) 0.0551(19) -0.0050(16) -0.0251(18) 0.047(2)

loop_
_atom_type_symbol
_atom_type_description
_atom_type_scat_dispersion_real
_atom_type_scat_dispersion_imag
_atom_type_scat_source
C C 0.0181 0.0091 'International Tables Vol C Tables 4.2.6.8 and 6.1.1.4'
H H 0.0000 0.0000 'International Tables Vol C Tables 4.2.6.8 and 6.1.1.4'
Cu Cu -1.9646 0.5888 'International Tables Vol C Tables 4.2.6.8 and 6.1.1.4'
N N 0.0311 0.0180 'International Tables Vol C Tables 4.2.6.8 and 6.1.1.4'
O O 0.0492 0.0322 'International Tables Vol C Tables 4.2.6.8 and 6.1.1.4'
P P 0.2955 0.4335 'International Tables Vol C Tables 4.2.6.8 and 6.1.1.4'

loop_
_geom_angle_atom_site_label_1
_geom_angle_atom_site_label_2
_geom_angle_atom_site_label_3
_geom_angle
_geom_angle_site_symmetry_1
_geom_angle_site_symmetry_3
_geom_angle_publ_flag
P1 Cu1 Cu2 167.84(2) . . ?
O1 Cu1 Cu2 38.19(5) . . ?
O1 Cu1 P1 153.87(5) . . ?
O1 Cu1 N1 116.23(7) . . ?
N1 Cu1 Cu2 80.21(5) . . ?
N1 Cu1 P1 88.78(5) . . ?
O1 Cu2 Cu1 39.20(5) . . ?
O1 Cu2 N2 120.39(7) . . ?
O1 Cu2 N3 157.32(8) . . ?
N2 Cu2 Cu1 82.81(5) . . ?
N3 Cu2 Cu1 162.54(6) . . ?
N3 Cu2 N2 82.15(8) . . ?
C10 P1 Cu1 97.52(7) . . ?
C10 P1 C11 104.84(10) . . ?
C10 P1 C12 105.09(11) . . ?
C11 P1 Cu1 118.68(7) . . ?
C12 P1 Cu1 116.25(8) . . ?
C12 P1 C11 111.59(10) . . ?
Cu2 O1 Cu1 102.61(7) . . ?
C24 O1 Cu1 129.47(14) . . ?
C24 O1 Cu2 123.02(14) . . ?
C9 N1 Cu1 130.42(13) . . ?
C9 N1 C2 118.86(17) . . ?
C2 N1 Cu1 110.71(13) . . ?
C9 N2 Cu2 128.84(13) . . ?
C8 N2 Cu2 111.08(14) . . ?
C8 N2 C9 119.95(18) . . ?
C19 N3 Cu2 114.61(15) . . ?
C19 N3 C23 119.4(2) . . ?
C23 N3 Cu2 125.96(19) . . ?
N1 C9 N2 117.36(17) . . ?
N1 C9 C5 123.13(18) . . ?
N2 C9 C5 119.51(18) . . ?
N1 C2 C3 119.24(18) . . ?
C10 C2 N1 122.06(18) . . ?
C10 C2 C3 118.69(19) . . ?
C9 C5 C4 117.37(19) . . ?
C6 C5 C9 118.9(2) . . ?
C6 C5 C4 123.7(2) . . ?
C2 C3 H3 119.1 . . ?
C4 C3 C2 121.7(2) . . ?
C4 C3 H3 119.1 . . ?
N3 C19 C8 117.03(19) . . ?
N3 C19 C20 120.5(2) . . ?
C20 C19 C8 122.4(2) . . ?
P1 C10 H10 120.0 . . ?
C2 C10 P1 120.09(16) . . ?
C2 C10 H10 120.0 . . ?
N2 C8 C19 114.6(2) . . ?
N2 C8 C7 123.0(2) . . ?
C7 C8 C19 122.3(2) . . ?
C5 C4 H4 120.3 . . ?
C3 C4 C5 119.46(19) . . ?
C3 C4 H4 120.3 . . ?
O1 C24 C25 109.6(2) . . ?
O1 C24 C27 108.6(2) . . ?
O1 C24 C26 109.7(2) . . ?
C27 C24 C25 109.5(3) . . ?
C27 C24 C26 109.3(3) . . ?
C26 C24 C25 110.2(3) . . ?
C13 C11 P1 105.13(16) . . ?
C13 C11 C14 108.2(3) . . ?
C13 C11 C15 107.9(3) . . ?
C14 C11 P1 114.64(17) . . ?
C15 C11 P1 111.79(18) . . ?
C15 C11 C14 108.8(3) . . ?
C5 C6 H6 119.8 . . ?
C7 C6 C5 120.5(2) . . ?
C7 C6 H6 119.8 . . ?
C8 C7 H7 120.9 . . ?
C6 C7 C8 118.1(2) . . ?
C6 C7 H7 120.9 . . ?
C17 C12 P1 104.50(17) . . ?
C17 C12 C18 108.0(2) . . ?
C18 C12 P1 111.07(18) . . ?
C16 C12 P1 114.84(19) . . ?
C16 C12 C17 108.5(3) . . ?
C16 C12 C18 109.5(2) . . ?
C19 C20 H20 120.4 . . ?
C21 C20 C19 119.3(3) . . ?
C21 C20 H20 120.4 . . ?
N3 C23 H23 118.6 . . ?
N3 C23 C22 122.9(3) . . ?
C22 C23 H23 118.6 . . ?
C23 C22 H22 121.1 . . ?
C21 C22 C23 117.7(3) . . ?
C21 C22 H22 121.1 . . ?
C20 C21 C22 120.2(3) . . ?
C20 C21 H21 119.9 . . ?
C22 C21 H21 119.9 . . ?
C12 C17 H17A 109.5 . . ?
C12 C17 H17B 109.5 . . ?
C12 C17 H17C 109.5 . . ?
H17A C17 H17B 109.5 . . ?
H17A C17 H17C 109.5 . . ?
H17B C17 H17C 109.5 . . ?
C11 C13 H13A 109.5 . . ?
C11 C13 H13B 109.5 . . ?
C11 C13 H13C 109.5 . . ?
H13A C13 H13B 109.5 . . ?
H13A C13 H13C 109.5 . . ?
H13B C13 H13C 109.5 . . ?
C12 C18 H18A 109.5 . . ?
C12 C18 H18B 109.5 . . ?
C12 C18 H18C 109.5 . . ?
H18A C18 H18B 109.5 . . ?
H18A C18 H18C 109.5 . . ?
H18B C18 H18C 109.5 . . ?
C12 C16 H16A 109.5 . . ?
C12 C16 H16B 109.5 . . ?
C12 C16 H16C 109.5 . . ?
H16A C16 H16B 109.5 . . ?
H16A C16 H16C 109.5 . . ?
H16B C16 H16C 109.5 . . ?
C24 C25 H25A 109.5 . . ?
C24 C25 H25B 109.5 . . ?
C24 C25 H25C 109.5 . . ?
H25A C25 H25B 109.5 . . ?
H25A C25 H25C 109.5 . . ?
H25B C25 H25C 109.5 . . ?
C24 C27 H27A 109.5 . . ?
C24 C27 H27B 109.5 . . ?
C24 C27 H27C 109.5 . . ?
H27A C27 H27B 109.5 . . ?
H27A C27 H27C 109.5 . . ?
H27B C27 H27C 109.5 . . ?
C11 C14 H14A 109.5 . . ?
C11 C14 H14B 109.5 . . ?
C11 C14 H14C 109.5 . . ?
H14A C14 H14B 109.5 . . ?
H14A C14 H14C 109.5 . . ?
H14B C14 H14C 109.5 . . ?
C24 C26 H26A 109.5 . . ?
C24 C26 H26B 109.5 . . ?
C24 C26 H26C 109.5 . . ?
H26A C26 H26B 109.5 . . ?
H26A C26 H26C 109.5 . . ?
H26B C26 H26C 109.5 . . ?
C11 C15 H15A 109.5 . . ?
C11 C15 H15B 109.5 . . ?
C11 C15 H15C 109.5 . . ?
H15A C15 H15B 109.5 . . ?
H15A C15 H15C 109.5 . . ?
H15B C15 H15C 109.5 . . ?

loop_
_geom_bond_atom_site_label_1
_geom_bond_atom_site_label_2
_geom_bond_distance
_geom_bond_site_symmetry_2
_geom_bond_publ_flag
Cu1 Cu2 2.9398(4) . ?
Cu1 P1 2.1902(6) . ?
Cu1 O1 1.9040(15) . ?
Cu1 N1 2.1333(16) . ?
Cu2 O1 1.8626(17) . ?
Cu2 N2 2.0946(18) . ?
Cu2 N3 1.9537(19) . ?
P1 C10 1.774(2) . ?
P1 C11 1.888(2) . ?
P1 C12 1.885(3) . ?
O1 C24 1.420(3) . ?
N1 C9 1.356(3) . ?
N1 C2 1.388(3) . ?
N2 C9 1.357(3) . ?
N2 C8 1.346(3) . ?
N3 C19 1.341(3) . ?
N3 C23 1.341(3) . ?
C9 C5 1.429(3) . ?
C2 C3 1.450(3) . ?
C2 C10 1.376(3) . ?
C5 C4 1.436(3) . ?
C5 C6 1.387(3) . ?
C3 H3 0.9500 . ?
C3 C4 1.338(3) . ?
C19 C8 1.491(3) . ?
C19 C20 1.401(3) . ?
C10 H10 0.9500 . ?
C8 C7 1.381(3) . ?
C4 H4 0.9500 . ?
C24 C25 1.516(4) . ?
C24 C27 1.511(4) . ?
C24 C26 1.511(4) . ?
C11 C13 1.512(4) . ?
C11 C14 1.525(3) . ?
C11 C15 1.523(4) . ?
C6 H6 0.9500 . ?
C6 C7 1.379(4) . ?
C7 H7 0.9500 . ?
C12 C17 1.525(3) . ?
C12 C18 1.526(4) . ?
C12 C16 1.522(4) . ?
C20 H20 0.9500 . ?
C20 C21 1.371(4) . ?
C23 H23 0.9500 . ?
C23 C22 1.382(4) . ?
C22 H22 0.9500 . ?
C22 C21 1.379(5) . ?
C21 H21 0.9500 . ?
C17 H17A 0.9800 . ?
C17 H17B 0.9800 . ?
C17 H17C 0.9800 . ?
C13 H13A 0.9800 . ?
C13 H13B 0.9800 . ?
C13 H13C 0.9800 . ?
C18 H18A 0.9800 . ?
C18 H18B 0.9800 . ?
C18 H18C 0.9800 . ?
C16 H16A 0.9800 . ?
C16 H16B 0.9800 . ?
C16 H16C 0.9800 . ?
C25 H25A 0.9800 . ?
C25 H25B 0.9800 . ?
C25 H25C 0.9800 . ?
C27 H27A 0.9800 . ?
C27 H27B 0.9800 . ?
C27 H27C 0.9800 . ?
C14 H14A 0.9800 . ?
C14 H14B 0.9800 . ?
C14 H14C 0.9800 . ?
C26 H26A 0.9800 . ?
C26 H26B 0.9800 . ?
C26 H26C 0.9800 . ?
C15 H15A 0.9800 . ?
C15 H15B 0.9800 . ?
C15 H15C 0.9800 . ?

loop_
_geom_torsion_atom_site_label_1
_geom_torsion_atom_site_label_2
_geom_torsion_atom_site_label_3
_geom_torsion_atom_site_label_4
_geom_torsion
_geom_torsion_site_symmetry_1
_geom_torsion_site_symmetry_2
_geom_torsion_site_symmetry_3
_geom_torsion_site_symmetry_4
_geom_torsion_publ_flag
Cu1 Cu2 O1 C24 157.2(2) . . . . ?
Cu1 P1 C10 C2 7.58(19) . . . . ?
Cu1 P1 C11 C13 -38.4(2) . . . . ?
Cu1 P1 C11 C14 -157.1(2) . . . . ?
Cu1 P1 C11 C15 78.5(2) . . . . ?
Cu1 P1 C12 C17 41.4(2) . . . . ?
Cu1 P1 C12 C18 -74.9(2) . . . . ?
Cu1 P1 C12 C16 160.16(18) . . . . ?
Cu1 O1 C24 C25 -24.7(3) . . . . ?
Cu1 O1 C24 C27 -144.3(2) . . . . ?
Cu1 O1 C24 C26 96.3(3) . . . . ?
Cu1 N1 C9 N2 1.8(3) . . . . ?
Cu1 N1 C9 C5 -179.10(14) . . . . ?
Cu1 N1 C2 C3 175.52(15) . . . . ?
Cu1 N1 C2 C10 -5.0(2) . . . . ?
Cu2 O1 C24 C25 -175.4(2) . . . . ?
Cu2 O1 C24 C27 65.0(3) . . . . ?
Cu2 O1 C24 C26 -54.4(3) . . . . ?
Cu2 N2 C9 N1 -6.9(3) . . . . ?
Cu2 N2 C9 C5 173.96(14) . . . . ?
Cu2 N2 C8 C19 6.9(2) . . . . ?
Cu2 N2 C8 C7 -174.36(17) . . . . ?
Cu2 N3 C19 C8 -2.4(2) . . . . ?
Cu2 N3 C19 C20 179.56(17) . . . . ?
Cu2 N3 C23 C22 179.37(17) . . . . ?
N1 C9 C5 C4 3.0(3) . . . . ?
N1 C9 C5 C6 -178.91(19) . . . . ?
N1 C2 C3 C4 4.6(3) . . . . ?
N1 C2 C10 P1 -2.3(3) . . . . ?
N2 Cu2 O1 Cu1 18.43(12) . . . . ?
N2 Cu2 O1 C24 175.67(16) . . . . ?
N2 C9 C5 C4 -177.96(17) . . . . ?
N2 C9 C5 C6 0.2(3) . . . . ?
N2 C8 C7 C6 -0.8(3) . . . . ?
N3 Cu2 O1 Cu1 -168.58(16) . . . . ?
N3 Cu2 O1 C24 -11.3(3) . . . . ?
N3 C19 C8 N2 -3.4(3) . . . . ?
N3 C19 C8 C7 177.90(19) . . . . ?
N3 C19 C20 C21 0.9(4) . . . . ?
N3 C23 C22 C21 1.3(4) . . . . ?
C9 N1 C2 C3 -3.9(3) . . . . ?
C9 N1 C2 C10 175.63(19) . . . . ?
C9 N2 C8 C19 -176.82(17) . . . . ?
C9 N2 C8 C7 1.9(3) . . . . ?
C9 C5 C4 C3 -2.2(3) . . . . ?
C9 C5 C6 C7 0.9(3) . . . . ?
C2 N1 C9 N2 -178.95(17) . . . . ?
C2 N1 C9 C5 0.1(3) . . . . ?
C2 C3 C4 C5 -1.5(3) . . . . ?
C5 C6 C7 C8 -0.7(3) . . . . ?
C3 C2 C10 P1 177.23(16) . . . . ?
C19 N3 C23 C22 -0.8(3) . . . . ?
C19 C8 C7 C6 177.84(19) . . . . ?
C19 C20 C21 C22 -0.4(4) . . . . ?
C10 P1 C11 C13 69.1(2) . . . . ?
C10 P1 C11 C14 -49.7(2) . . . . ?
C10 P1 C11 C15 -174.1(2) . . . . ?
C10 P1 C12 C17 -65.1(2) . . . . ?
C10 P1 C12 C18 178.60(19) . . . . ?
C10 P1 C12 C16 53.7(2) . . . . ?
C10 C2 C3 C4 -174.9(2) . . . . ?
C8 N2 C9 N1 177.59(17) . . . . ?
C8 N2 C9 C5 -1.5(3) . . . . ?
C8 C19 C20 C21 -177.0(2) . . . . ?
C4 C5 C6 C7 178.9(2) . . . . ?
C11 P1 C10 C2 -114.81(19) . . . . ?
C11 P1 C12 C17 -178.23(19) . . . . ?
C11 P1 C12 C18 65.5(2) . . . . ?
C11 P1 C12 C16 -59.4(2) . . . . ?
C6 C5 C4 C3 179.8(2) . . . . ?
C12 P1 C10 C2 127.43(19) . . . . ?
C12 P1 C11 C13 -177.7(2) . . . . ?
C12 P1 C11 C14 63.6(2) . . . . ?
C12 P1 C11 C15 -60.9(2) . . . . ?
C20 C19 C8 N2 174.6(2) . . . . ?
C20 C19 C8 C7 -4.1(3) . . . . ?
C23 N3 C19 C8 177.70(18) . . . . ?
C23 N3 C19 C20 -0.3(3) . . . . ?
C23 C22 C21 C20 -0.6(4) . . . . ?
